data_7004801
loop_
_publ_author_name
'Zhao, Shu-Bin'
'Liu, Guo-hui'
'Song, Datong'
'Wang, Suning'

_publ_section_title
;
 Impact of the linker groups in bis(7-azaindol-1-yl) chelate ligands on
 structures and stability of Pt(N,N-L)R2 complexes
;
_journal_issue 48
_journal_name_full 'Dalton Transactions'
_journal_page_first 6953
_journal_page_last 6965
_journal_paper_doi 10.1039/b813501k
_journal_year 2008
_chemical_formula_sum 'C20 H24 N4 Pt'
_chemical_formula_weight 515.52
_chemical_name_systematic
;
?
;
_space_group_IT_number 2
_symmetry_cell_setting triclinic
_symmetry_space_group_name_Hall '-P 1'
_symmetry_space_group_name_H-M 'P -1'
_atom_sites_solution_hydrogens geom
_atom_sites_solution_primary direct
_atom_sites_solution_secondary difmap
_audit_creation_method SHELXL-97
_cell_angle_alpha 82.4630(10)
_cell_angle_beta 85.1300(10)
_cell_angle_gamma 83.6180(10)
_cell_formula_units_Z 2
_cell_length_a 8.0310(7)
_cell_length_b 10.7070(8)
_cell_length_c 13.8631(11)
_cell_measurement_temperature 180(2)
_cell_volume 1171.44(16)
_computing_cell_refinement 'Bruker SMART'
_computing_data_collection 'Bruker SMART'
_computing_data_reduction 'Bruker SHELXTL'
_computing_molecular_graphics 'Bruker SHELXTL'
_computing_publication_material 'Bruker SHELXTL'
_computing_structure_refinement 'SHELXL-97 (Sheldrick, 1997)'
_computing_structure_solution 'SHELXS-97 (Sheldrick, 1990)'
_diffrn_ambient_temperature 180(2)
_diffrn_measured_fraction_theta_full 0.988
_diffrn_measured_fraction_theta_max 0.988
_diffrn_measurement_device_type 'CCD area detector'
_diffrn_measurement_method 'phi and omega scans'
_diffrn_radiation_monochromator graphite
_diffrn_radiation_source 'fine-focus sealed tube'
_diffrn_radiation_type MoK\a
_diffrn_radiation_wavelength 0.71073
_diffrn_reflns_av_R_equivalents 0.0171
_diffrn_reflns_av_sigmaI/netI 0.0373
_diffrn_reflns_limit_h_max 9
_diffrn_reflns_limit_h_min -9
_diffrn_reflns_limit_k_max 13
_diffrn_reflns_limit_k_min -12
_diffrn_reflns_limit_l_max 15
_diffrn_reflns_limit_l_min -17
_diffrn_reflns_number 7432
_diffrn_reflns_theta_full 26.00
_diffrn_reflns_theta_max 26.00
_diffrn_reflns_theta_min 1.49
_exptl_absorpt_coefficient_mu 5.997
_exptl_absorpt_correction_T_max 0.3801
_exptl_absorpt_correction_T_min 0.2663
_exptl_absorpt_correction_type multi-scan
_exptl_crystal_colour 'light yello'
_exptl_crystal_density_diffrn 1.462
_exptl_crystal_density_method 'not measured'
_exptl_crystal_description block
_exptl_crystal_F_000 500
_exptl_crystal_size_max 0.30
_exptl_crystal_size_mid 0.20
_exptl_crystal_size_min 0.20
_platon_squeeze_details
;
Disordered THF solvent molcules were removed by squeeze.
;
_refine_diff_density_max 1.229
_refine_diff_density_min -0.682
_refine_diff_density_rms 0.087
_refine_ls_extinction_method none
_refine_ls_goodness_of_fit_ref 0.979
_refine_ls_hydrogen_treatment constr
_refine_ls_matrix_type full
_refine_ls_number_parameters 228
_refine_ls_number_reflns 4542
_refine_ls_number_restraints 0
_refine_ls_restrained_S_all 0.979
_refine_ls_R_factor_all 0.0213
_refine_ls_R_factor_gt 0.0190
_refine_ls_shift/su_max 0.002
_refine_ls_shift/su_mean 0.000
_refine_ls_structure_factor_coef Fsqd
_refine_ls_weighting_details 'calc w=1/[\s^2^(Fo^2^)+(0.0160P)^2^+0.0000P] where P=(Fo^2^+2Fc^2^)/3'
_refine_ls_weighting_scheme calc
_refine_ls_wR_factor_gt 0.0405
_refine_ls_wR_factor_ref 0.0407
_reflns_number_gt 4131
_reflns_number_total 4542
_reflns_threshold_expression >2sigma(I)
_cod_data_source_file b813501k.txt
_cod_data_source_block zs123
_cod_depositor_comments
;
The following automatic conversions were performed:
'_exptl_absorpt_correction_type' value 'Multi-scan' changed to
'multi-scan' according to
'/home/saulius/struct/CIF-dictionaries/cif_core.dic' dictionary named
'cif_core.dic' version 2.4.1 from 2010-06-29.

Automatic conversion script
Id: cif_fix_enum 1527 2010-12-29 10:47:43Z saulius 
;
_cod_original_sg_symbol_H-M P-1
_cod_database_code 7004801

loop_
_symmetry_equiv_pos_as_xyz
'x, y, z'
'-x, -y, -z'

loop_
_atom_site_label
_atom_site_type_symbol
_atom_site_fract_x
_atom_site_fract_y
_atom_site_fract_z
_atom_site_U_iso_or_equiv
_atom_site_adp_type
_atom_site_occupancy
_atom_site_symmetry_multiplicity
_atom_site_calc_flag
_atom_site_refinement_flags
_atom_site_disorder_assembly
_atom_site_disorder_group
Pt1 Pt 0.031347(16) 0.139313(10) 0.292349(9) 0.02217(4) Uani 1 1 d . . .
N1 N 0.0181(3) 0.3413(2) 0.29564(19) 0.0272(6) Uani 1 1 d . . .
N2 N -0.1693(4) 0.3816(2) 0.4397(2) 0.0299(7) Uani 1 1 d . . .
N3 N -0.0904(3) 0.1648(2) 0.15669(18) 0.0238(6) Uani 1 1 d . . .
N4 N -0.3853(4) 0.1430(3) 0.20871(19) 0.0301(6) Uani 1 1 d . . .
C1 C 0.1132(5) 0.4011(3) 0.2237(2) 0.0334(8) Uani 1 1 d . . .
H1A H 0.1752 0.3516 0.1782 0.040 Uiso 1 1 calc R . .
C2 C 0.1274(5) 0.5312(3) 0.2110(3) 0.0394(9) Uani 1 1 d . . .
H2A H 0.1963 0.5676 0.1580 0.047 Uiso 1 1 calc R . .
C3 C 0.0413(5) 0.6064(3) 0.2756(3) 0.0385(9) Uani 1 1 d . . .
H3A H 0.0493 0.6950 0.2681 0.046 Uiso 1 1 calc R . .
C4 C -0.0569(5) 0.5497(3) 0.3516(3) 0.0318(8) Uani 1 1 d . . .
C5 C -0.1602(5) 0.5928(3) 0.4312(3) 0.0401(10) Uani 1 1 d . . .
H5A H -0.1799 0.6776 0.4460 0.048 Uiso 1 1 calc R . .
C6 C -0.2254(5) 0.4908(3) 0.4820(3) 0.0381(9) Uani 1 1 d . . .
H6A H -0.2996 0.4934 0.5390 0.046 Uiso 1 1 calc R . .
C7 C -0.0647(4) 0.4165(3) 0.3592(2) 0.0269(8) Uani 1 1 d . . .
C8 C 0.0135(5) 0.1760(3) 0.0748(2) 0.0323(8) Uani 1 1 d . . .
H8A H 0.1287 0.1826 0.0821 0.039 Uiso 1 1 calc R . .
C9 C -0.0354(5) 0.1787(3) -0.0188(2) 0.0358(9) Uani 1 1 d . . .
H9A H 0.0454 0.1863 -0.0729 0.043 Uiso 1 1 calc R . .
C10 C -0.2013(5) 0.1705(3) -0.0337(3) 0.0367(9) Uani 1 1 d . . .
H10A H -0.2366 0.1725 -0.0976 0.044 Uiso 1 1 calc R . .
C11 C -0.3143(4) 0.1592(3) 0.0466(2) 0.0299(8) Uani 1 1 d . . .
C12 C -0.4892(5) 0.1487(3) 0.0624(3) 0.0403(9) Uani 1 1 d . . .
H12A H -0.5656 0.1486 0.0137 0.048 Uiso 1 1 calc R . .
C13 C -0.5263(5) 0.1390(3) 0.1596(3) 0.0416(9) Uani 1 1 d . . .
H13A H -0.6355 0.1305 0.1902 0.050 Uiso 1 1 calc R . .
C14 C -0.2506(4) 0.1559(3) 0.1405(2) 0.0269(8) Uani 1 1 d . . .
C15 C -0.3838(5) 0.1349(3) 0.3151(2) 0.0313(8) Uani 1 1 d . . .
H15A H -0.2687 0.1056 0.3344 0.038 Uiso 1 1 calc R . .
H15B H -0.4590 0.0716 0.3460 0.038 Uiso 1 1 calc R . .
C16 C -0.4400(5) 0.2611(3) 0.3520(2) 0.0334(8) Uani 1 1 d . . .
H16A H -0.5610 0.2841 0.3430 0.040 Uiso 1 1 calc R . .
H16B H -0.3768 0.3279 0.3141 0.040 Uiso 1 1 calc R . .
C17 C -0.4093(4) 0.2533(3) 0.4603(2) 0.0361(9) Uani 1 1 d . . .
H17A H -0.4783 0.3241 0.4883 0.043 Uiso 1 1 calc R . .
H17B H -0.4468 0.1732 0.4947 0.043 Uiso 1 1 calc R . .
C18 C -0.2262(4) 0.2589(3) 0.4783(2) 0.0331(8) Uani 1 1 d . . .
H18A H -0.2124 0.2430 0.5493 0.040 Uiso 1 1 calc R . .
H18B H -0.1556 0.1915 0.4469 0.040 Uiso 1 1 calc R . .
C19 C 0.1650(4) 0.1040(3) 0.4128(2) 0.0280(8) Uani 1 1 d . . .
H19A H 0.0933 0.0701 0.4687 0.042 Uiso 1 1 calc R . .
H19B H 0.2043 0.1829 0.4266 0.042 Uiso 1 1 calc R . .
H19C H 0.2618 0.0422 0.4013 0.042 Uiso 1 1 calc R . .
C20 C 0.0535(5) -0.0505(3) 0.2859(2) 0.0322(8) Uani 1 1 d . . .
H20A H -0.0016 -0.0929 0.3450 0.048 Uiso 1 1 calc R . .
H20B H 0.1727 -0.0825 0.2809 0.048 Uiso 1 1 calc R . .
H20C H 0.0002 -0.0676 0.2286 0.048 Uiso 1 1 calc R . .

loop_
_atom_site_aniso_label
_atom_site_aniso_U_11
_atom_site_aniso_U_22
_atom_site_aniso_U_33
_atom_site_aniso_U_23
_atom_site_aniso_U_13
_atom_site_aniso_U_12
Pt1 0.02278(8) 0.01931(6) 0.02406(7) -0.00336(5) 0.00060(5) -0.00152(5)
N1 0.0291(17) 0.0230(13) 0.0294(16) -0.0041(12) -0.0025(13) -0.0013(12)
N2 0.0312(18) 0.0266(14) 0.0316(16) -0.0081(12) -0.0033(13) 0.0041(13)
N3 0.0240(16) 0.0233(13) 0.0232(15) -0.0007(11) 0.0015(12) -0.0033(12)
N4 0.0227(16) 0.0410(16) 0.0260(16) -0.0011(13) -0.0011(13) -0.0048(13)
C1 0.043(2) 0.0273(17) 0.030(2) -0.0037(15) 0.0038(17) -0.0078(16)
C2 0.050(3) 0.0265(17) 0.041(2) 0.0007(16) -0.0006(19) -0.0108(17)
C3 0.049(3) 0.0221(17) 0.046(2) -0.0028(16) -0.013(2) -0.0055(17)
C4 0.036(2) 0.0219(16) 0.039(2) -0.0083(15) -0.0138(17) 0.0043(15)
C5 0.044(2) 0.0302(18) 0.048(2) -0.0153(17) -0.0147(19) 0.0089(17)
C6 0.038(2) 0.042(2) 0.035(2) -0.0177(17) -0.0059(18) 0.0100(18)
C7 0.031(2) 0.0225(15) 0.0275(19) -0.0033(14) -0.0090(16) 0.0018(15)
C8 0.030(2) 0.0353(18) 0.030(2) -0.0031(15) 0.0021(16) -0.0011(16)
C9 0.039(2) 0.042(2) 0.0252(19) -0.0059(16) 0.0052(17) -0.0019(18)
C10 0.049(3) 0.0333(18) 0.028(2) -0.0041(15) -0.0086(18) 0.0003(18)
C11 0.029(2) 0.0311(17) 0.0287(19) -0.0037(14) -0.0040(16) 0.0005(15)
C12 0.034(2) 0.051(2) 0.037(2) -0.0071(18) -0.0111(18) -0.0012(19)
C13 0.029(2) 0.050(2) 0.047(2) -0.0048(18) -0.0058(18) -0.0069(18)
C14 0.032(2) 0.0227(15) 0.0264(18) -0.0045(13) 0.0002(16) -0.0023(15)
C15 0.027(2) 0.0353(18) 0.0296(19) 0.0003(15) 0.0015(16) -0.0015(16)
C16 0.028(2) 0.0352(18) 0.036(2) -0.0033(16) 0.0009(16) -0.0004(16)
C17 0.032(2) 0.0399(19) 0.034(2) -0.0073(16) 0.0075(17) 0.0017(17)
C18 0.039(2) 0.0323(18) 0.0248(19) -0.0021(14) 0.0046(16) 0.0034(16)
C19 0.0222(19) 0.0297(16) 0.0326(19) -0.0031(14) -0.0009(15) -0.0065(15)
C20 0.039(2) 0.0239(16) 0.034(2) -0.0065(14) -0.0013(17) -0.0010(15)

loop_
_atom_type_symbol
_atom_type_description
_atom_type_scat_dispersion_real
_atom_type_scat_dispersion_imag
_atom_type_scat_source
C C 0.0033 0.0016 'International Tables Vol C Tables 4.2.6.8 and 6.1.1.4'
H H 0.0000 0.0000 'International Tables Vol C Tables 4.2.6.8 and 6.1.1.4'
N N 0.0061 0.0033 'International Tables Vol C Tables 4.2.6.8 and 6.1.1.4'
Pt Pt -1.7033 8.3905 'International Tables Vol C Tables 4.2.6.8 and 6.1.1.4'

loop_
_geom_angle_atom_site_label_1
_geom_angle_atom_site_label_2
_geom_angle_atom_site_label_3
_geom_angle
_geom_angle_site_symmetry_1
_geom_angle_site_symmetry_3
_geom_angle_publ_flag
C19 Pt1 C20 88.13(13) . . ?
C19 Pt1 N1 91.72(11) . . ?
C20 Pt1 N1 177.54(12) . . ?
C19 Pt1 N3 174.07(11) . . ?
C20 Pt1 N3 88.13(11) . . ?
N1 Pt1 N3 91.82(9) . . ?
C1 N1 C7 115.0(3) . . ?
C1 N1 Pt1 113.8(2) . . ?
C7 N1 Pt1 131.2(2) . . ?
C7 N2 C6 107.1(3) . . ?
C7 N2 C18 130.8(2) . . ?
C6 N2 C18 122.0(3) . . ?
C14 N3 C8 114.0(3) . . ?
C14 N3 Pt1 130.0(2) . . ?
C8 N3 Pt1 115.4(2) . . ?
C13 N4 C14 108.0(3) . . ?
C13 N4 C15 124.6(3) . . ?
C14 N4 C15 127.4(3) . . ?
N1 C1 C2 124.6(3) . . ?
C3 C2 C1 119.7(3) . . ?
C2 C3 C4 118.2(3) . . ?
C3 C4 C5 134.9(3) . . ?
C3 C4 C7 118.5(3) . . ?
C5 C4 C7 106.6(3) . . ?
C6 C5 C4 107.2(3) . . ?
C5 C6 N2 110.9(3) . . ?
N1 C7 N2 127.8(3) . . ?
N1 C7 C4 124.0(3) . . ?
N2 C7 C4 108.2(3) . . ?
N3 C8 C9 124.8(3) . . ?
C10 C9 C8 120.1(3) . . ?
C11 C10 C9 118.2(3) . . ?
C10 C11 C12 135.5(3) . . ?
C10 C11 C14 117.4(3) . . ?
C12 C11 C14 107.1(3) . . ?
C13 C12 C11 106.9(3) . . ?
C12 C13 N4 111.2(3) . . ?
N3 C14 N4 127.7(3) . . ?
N3 C14 C11 125.5(3) . . ?
N4 C14 C11 106.8(3) . . ?
N4 C15 C16 112.2(3) . . ?
C15 C16 C17 110.1(3) . . ?
C18 C17 C16 113.3(3) . . ?
N2 C18 C17 111.6(3) . . ?

loop_
_geom_bond_atom_site_label_1
_geom_bond_atom_site_label_2
_geom_bond_distance
_geom_bond_site_symmetry_2
_geom_bond_publ_flag
Pt1 C19 2.033(3) . ?
Pt1 C20 2.034(3) . ?
Pt1 N1 2.160(2) . ?
Pt1 N3 2.165(3) . ?
N1 C1 1.341(4) . ?
N1 C7 1.354(4) . ?
N2 C7 1.376(4) . ?
N2 C6 1.389(4) . ?
N2 C18 1.459(4) . ?
N3 C14 1.340(4) . ?
N3 C8 1.351(4) . ?
N4 C13 1.377(4) . ?
N4 C14 1.382(4) . ?
N4 C15 1.467(4) . ?
C1 C2 1.397(4) . ?
C2 C3 1.374(5) . ?
C3 C4 1.378(5) . ?
C4 C5 1.418(5) . ?
C4 C7 1.424(4) . ?
C5 C6 1.351(5) . ?
C8 C9 1.384(5) . ?
C9 C10 1.380(5) . ?
C10 C11 1.377(5) . ?
C11 C12 1.417(5) . ?
C11 C14 1.433(4) . ?
C12 C13 1.349(5) . ?
C15 C16 1.516(4) . ?
C16 C17 1.531(5) . ?
C17 C18 1.521(5) . ?

loop_
_platon_squeeze_void_nr
_platon_squeeze_void_average_x
_platon_squeeze_void_average_y
_platon_squeeze_void_average_z
_platon_squeeze_void_volume
_platon_squeeze_void_count_electrons
1 -0.022 0.500 0.000 317.0 86.2
